data_4025230
loop_
_publ_author_name
'Christopher J. Adams'
'Rosenildo C. da Costa'
'Ruth Edge'
'Dennis H. Evans'
'Matthew F. Hood'

_publ_section_title
;
 On the Causes of Potential Inversion in 1,2,4,5-Tetrakis(amino)benzenes
;
_journal_name_full 'Journal of Organic Chemistry'
_journal_page_first 1168
_journal_page_last 1178
_journal_paper_doi 10.1021/jo902411b
_journal_volume 75
_journal_year 2010
_chemical_formula_sum 'C16 H29 F12 N5 P2'
_chemical_formula_weight 581.38
_chemical_name_systematic
; 
 ? 
;
_space_group_IT_number 57
_symmetry_cell_setting orthorhombic
_symmetry_space_group_name_Hall '-P 2c 2b'
_symmetry_space_group_name_H-M 'P b c m'
_atom_sites_solution_hydrogens geom
_atom_sites_solution_primary direct
_atom_sites_solution_secondary difmap
_audit_creation_method SHELXL-97
_cell_angle_alpha 90.00
_cell_angle_beta 90.00
_cell_angle_gamma 90.00
_cell_formula_units_Z 4
_cell_length_a 8.8766(10)
_cell_length_b 12.1306(12)
_cell_length_c 22.447(3)
_cell_measurement_reflns_used 9888
_cell_measurement_temperature 100(2)
_cell_measurement_theta_max 27.47
_cell_measurement_theta_min 2.29
_cell_volume 2417.1(5)
_computing_cell_refinement 'Bruker SAINT'
_computing_data_collection 'Bruker APEX2'
_computing_data_reduction 'Bruker SAINT'
_computing_molecular_graphics 'Bruker SHELXTL'
_computing_publication_material 'Bruker SHELXTL'
_computing_structure_refinement 'SHELXL-97 (Sheldrick, 1997)'
_computing_structure_solution 'SHELXS-97 (Sheldrick, 1990)'
_diffrn_ambient_temperature 100(2)
_diffrn_measured_fraction_theta_full 0.997
_diffrn_measured_fraction_theta_max 0.997
_diffrn_measurement_device_type 'Bruker APEX-II CCD'
_diffrn_measurement_method '\f and \w scans'
_diffrn_radiation_monochromator graphite
_diffrn_radiation_source 'fine-focus sealed tube'
_diffrn_radiation_type MoK\a
_diffrn_radiation_wavelength 0.71073
_diffrn_reflns_av_R_equivalents 0.0400
_diffrn_reflns_av_sigmaI/netI 0.0129
_diffrn_reflns_limit_h_max 11
_diffrn_reflns_limit_h_min -11
_diffrn_reflns_limit_k_max 15
_diffrn_reflns_limit_k_min -15
_diffrn_reflns_limit_l_max 29
_diffrn_reflns_limit_l_min -29
_diffrn_reflns_number 57228
_diffrn_reflns_theta_full 27.60
_diffrn_reflns_theta_max 27.60
_diffrn_reflns_theta_min 2.29
_diffrn_standards_number 0
_exptl_absorpt_coefficient_mu 0.288
_exptl_absorpt_correction_T_max 0.75
_exptl_absorpt_correction_T_min 0.64
_exptl_absorpt_correction_type multi-scan
_exptl_absorpt_process_details SADABS
_exptl_crystal_colour purple
_exptl_crystal_density_diffrn 1.598
_exptl_crystal_density_method 'not measured'
_exptl_crystal_description plate
_exptl_crystal_F_000 1192
_exptl_crystal_size_max 0.22
_exptl_crystal_size_mid 0.20
_exptl_crystal_size_min 0.05
_refine_diff_density_max 0.489
_refine_diff_density_min -0.419
_refine_diff_density_rms 0.050
_refine_ls_extinction_method none
_refine_ls_goodness_of_fit_ref 1.018
_refine_ls_hydrogen_treatment constr
_refine_ls_matrix_type full
_refine_ls_number_parameters 212
_refine_ls_number_reflns 2871
_refine_ls_number_restraints 132
_refine_ls_restrained_S_all 1.200
_refine_ls_R_factor_all 0.0391
_refine_ls_R_factor_gt 0.0317
_refine_ls_shift/su_max 0.000
_refine_ls_shift/su_mean 0.000
_refine_ls_structure_factor_coef Fsqd
_refine_ls_weighting_details 'calc w=1/[\s^2^(Fo^2^)+(0.0429P)^2^+1.5422P] where P=(Fo^2^+2Fc^2^)/3'
_refine_ls_weighting_scheme calc
_refine_ls_wR_factor_gt 0.0823
_refine_ls_wR_factor_ref 0.0879
_reflns_number_gt 2476
_reflns_number_total 2871
_reflns_threshold_expression >2sigma(I)
_cod_data_source_file jo902411b_si_004.cif
_cod_data_source_block 2[PF6]2
_cod_depositor_comments
;
The following automatic conversions were performed:

'_symmetry_cell_setting' value 'Orthorhombic' changed to
'orthorhombic' according to the built-in table from CIF Core
dictionary named 'cif_core.dic' version 2.4.1 from
2010-06-29.

'_exptl_absorpt_correction_type' value 'MULTI-SCAN'
changed to 'multi-scan' according to the built-in table from CIF Core
dictionary named 'cif_core.dic' version 2.4.1 from 2010-06-29.

Automatic conversion script
Id: cif_fix_values 1646 2011-03-28 12:23:43Z adriana 
;
_cod_original_cell_volume 2417.0(5)
_cod_database_code 4025230

loop_
_symmetry_equiv_pos_as_xyz
'x, y, z'
'-x, -y, z+1/2'
'-x, y+1/2, -z+1/2'
'x, -y+1/2, -z'
'-x, -y, -z'
'x, y, -z-1/2'
'x, -y-1/2, z-1/2'
'-x, y-1/2, z'

loop_
_atom_site_label
_atom_site_type_symbol
_atom_site_fract_x
_atom_site_fract_y
_atom_site_fract_z
_atom_site_U_iso_or_equiv
_atom_site_adp_type
_atom_site_occupancy
_atom_site_symmetry_multiplicity
_atom_site_calc_flag
_atom_site_refinement_flags
_atom_site_disorder_assembly
_atom_site_disorder_group
C5 C 0.6052(2) 0.46793(13) 0.59322(7) 0.0235(3) Uani 1 1 d . . .
H5A H 0.6923 0.5172 0.5902 0.035 Uiso 1 1 calc R . .
H5B H 0.5480 0.4855 0.6293 0.035 Uiso 1 1 calc R . .
H5C H 0.5405 0.4777 0.5582 0.035 Uiso 1 1 calc R . .
C4 C 0.59154(19) 0.28665(13) 0.64418(7) 0.0225(3) Uani 1 1 d . . .
H4A H 0.6174 0.2089 0.6381 0.034 Uiso 1 1 calc R . .
H4B H 0.4817 0.2951 0.6440 0.034 Uiso 1 1 calc R . .
H4C H 0.6317 0.3115 0.6826 0.034 Uiso 1 1 calc R . .
N1 N 0.65710(14) 0.35322(10) 0.59608(6) 0.0173(3) Uani 1 1 d . . .
C1 C 0.73249(16) 0.31157(12) 0.55055(7) 0.0147(3) Uani 1 1 d . . .
C2 C 0.76267(16) 0.36867(12) 0.49777(7) 0.0155(3) Uani 1 1 d . . .
H2A H 0.7618 0.4469 0.4961 0.019 Uiso 1 1 calc R . .
C3 C 0.79433(16) 0.30416(12) 0.44726(6) 0.0142(3) Uani 1 1 d . . .
N2 N 0.87172(14) 0.34002(10) 0.40098(5) 0.0161(3) Uani 1 1 d . . .
C6 C 0.92837(18) 0.45393(13) 0.40169(7) 0.0204(3) Uani 1 1 d . . .
H6A H 0.8432 0.5052 0.4035 0.031 Uiso 1 1 calc R . .
H6B H 0.9867 0.4678 0.3654 0.031 Uiso 1 1 calc R . .
H6C H 0.9929 0.4647 0.4366 0.031 Uiso 1 1 calc R . .
C7 C 0.92769(19) 0.27079(13) 0.35214(7) 0.0222(3) Uani 1 1 d . . .
H7A H 0.8958 0.1944 0.3586 0.033 Uiso 1 1 calc R . .
H7B H 1.0380 0.2742 0.3510 0.033 Uiso 1 1 calc R . .
H7C H 0.8867 0.2975 0.3143 0.033 Uiso 1 1 calc R . .
C8 C 0.6897(4) -0.1373(2) 0.2500 0.0484(8) Uani 1 2 d S . .
H8A H 0.6940 -0.1677 0.2904 0.073 Uiso 0.50 1 calc PR . .
H8B H 0.7489 -0.1839 0.2231 0.073 Uiso 0.50 1 calc PR . .
H8C H 0.5847 -0.1353 0.2365 0.073 Uiso 0.50 1 calc PR . .
C9 C 0.7507(3) -0.0268(2) 0.2500 0.0336(6) Uani 1 2 d S . .
N3 N 0.7967(3) 0.0618(2) 0.2500 0.0553(8) Uani 1 2 d S . .
P1 P 0.27279(6) 0.03632(5) 0.2500 0.01616(14) Uani 1 2 d S . .
F1 F 0.20910(13) 0.11630(8) 0.30063(4) 0.0292(3) Uani 1 1 d U . .
F2 F 0.33803(12) -0.04488(8) 0.30070(4) 0.0284(2) Uani 1 1 d U . .
F3 F 0.11888(16) -0.03173(12) 0.2500 0.0272(3) Uani 1 2 d SU . .
F4 F 0.42864(16) 0.10227(13) 0.2500 0.0308(4) Uani 1 2 d SU . .
P2 P 0.25503(7) 0.2500 0.5000 0.03081(19) Uani 1 2 d SDU . .
F5 F 0.25271(16) 0.21820(11) 0.56929(7) 0.0542(4) Uani 1 1 d DU A .
F6 F 0.1316(13) 0.1581(8) 0.4892(5) 0.052(5) Uani 0.41(3) 1 d PDU A 1
F7 F 0.3819(15) 0.1622(11) 0.4905(7) 0.111(7) Uani 0.41(3) 1 d PDU A 1
F7' F 0.3377(9) 0.1349(6) 0.4780(3) 0.0267(17) Uani 0.321(15) 1 d PDU B 2
F6' F 0.0974(9) 0.1888(9) 0.4864(5) 0.0337(17) Uani 0.321(15) 1 d PDU . 2
F6'' F 0.1757(16) 0.1348(10) 0.4908(4) 0.030(2) Uani 0.269(17) 1 d PDU A 3
F7'' F 0.4166(11) 0.1941(11) 0.4988(4) 0.040(2) Uani 0.269(17) 1 d PDU . 3

loop_
_atom_site_aniso_label
_atom_site_aniso_U_11
_atom_site_aniso_U_22
_atom_site_aniso_U_33
_atom_site_aniso_U_23
_atom_site_aniso_U_13
_atom_site_aniso_U_12
C5 0.0304(9) 0.0170(7) 0.0232(8) -0.0013(6) 0.0053(7) 0.0061(6)
C4 0.0263(8) 0.0222(8) 0.0189(7) 0.0017(6) 0.0077(6) 0.0003(6)
N1 0.0198(6) 0.0158(6) 0.0164(6) 0.0002(5) 0.0028(5) 0.0015(5)
C1 0.0144(6) 0.0142(7) 0.0154(6) -0.0013(5) -0.0018(5) -0.0018(5)
C2 0.0169(7) 0.0135(7) 0.0159(7) 0.0003(5) -0.0005(6) -0.0008(5)
C3 0.0130(6) 0.0149(7) 0.0146(6) 0.0018(5) -0.0025(5) 0.0010(5)
N2 0.0177(6) 0.0160(6) 0.0147(6) 0.0013(5) -0.0005(5) -0.0005(5)
C6 0.0236(8) 0.0197(8) 0.0178(7) 0.0026(6) 0.0009(6) -0.0055(6)
C7 0.0269(8) 0.0215(8) 0.0181(7) 0.0007(6) 0.0064(6) 0.0026(6)
C8 0.0389(16) 0.0234(14) 0.083(3) 0.000 0.000 0.0055(12)
C9 0.0227(12) 0.0282(14) 0.0499(17) 0.000 0.000 0.0081(10)
N3 0.0292(13) 0.0365(15) 0.100(3) 0.000 0.000 0.0039(11)
P1 0.0181(3) 0.0152(3) 0.0151(3) 0.000 0.000 -0.0014(2)
F1 0.0418(6) 0.0219(5) 0.0239(5) -0.0051(4) 0.0086(4) 0.0003(4)
F2 0.0319(6) 0.0279(5) 0.0254(5) 0.0077(4) -0.0053(4) 0.0028(4)
F3 0.0212(7) 0.0267(7) 0.0336(8) 0.000 0.000 -0.0068(6)
F4 0.0281(8) 0.0410(9) 0.0233(7) 0.000 0.000 -0.0177(7)
P2 0.0180(3) 0.0123(3) 0.0621(5) 0.0056(3) 0.000 0.000
F5 0.0627(9) 0.0366(7) 0.0634(9) 0.0100(7) -0.0047(7) 0.0056(6)
F6 0.058(8) 0.013(6) 0.086(6) -0.026(4) 0.044(5) -0.016(6)
F7 0.045(6) 0.063(9) 0.226(13) 0.092(8) 0.089(7) 0.038(6)
F7' 0.023(3) 0.013(2) 0.044(3) 0.002(2) 0.013(2) 0.003(2)
F6' 0.016(2) 0.015(4) 0.071(4) -0.012(3) 0.012(2) -0.003(2)
F6'' 0.047(5) 0.008(3) 0.036(4) -0.008(2) -0.004(3) 0.002(3)
F7'' 0.023(3) 0.024(4) 0.073(5) 0.008(4) 0.025(3) 0.005(3)

loop_
_atom_type_symbol
_atom_type_description
_atom_type_scat_dispersion_real
_atom_type_scat_dispersion_imag
_atom_type_scat_source
C C 0.0033 0.0016 'International Tables Vol C Tables 4.2.6.8 and 6.1.1.4'
H H 0.0000 0.0000 'International Tables Vol C Tables 4.2.6.8 and 6.1.1.4'
N N 0.0061 0.0033 'International Tables Vol C Tables 4.2.6.8 and 6.1.1.4'
F F 0.0171 0.0103 'International Tables Vol C Tables 4.2.6.8 and 6.1.1.4'
P P 0.1023 0.0942 'International Tables Vol C Tables 4.2.6.8 and 6.1.1.4'

loop_
_geom_angle_atom_site_label_1
_geom_angle_atom_site_label_2
_geom_angle_atom_site_label_3
_geom_angle
_geom_angle_site_symmetry_1
_geom_angle_site_symmetry_3
_geom_angle_publ_flag
N1 C5 H5A 109.5 . . ?
N1 C5 H5B 109.5 . . ?
H5A C5 H5B 109.5 . . ?
N1 C5 H5C 109.5 . . ?
H5A C5 H5C 109.5 . . ?
H5B C5 H5C 109.5 . . ?
N1 C4 H4A 109.5 . . ?
N1 C4 H4B 109.5 . . ?
H4A C4 H4B 109.5 . . ?
N1 C4 H4C 109.5 . . ?
H4A C4 H4C 109.5 . . ?
H4B C4 H4C 109.5 . . ?
C1 N1 C5 119.19(13) . . ?
C1 N1 C4 123.98(13) . . ?
C5 N1 C4 115.41(12) . . ?
N1 C1 C2 124.25(14) . . ?
N1 C1 C3 120.98(13) . 4_556 ?
C2 C1 C3 114.76(13) . 4_556 ?
C1 C2 C3 116.49(13) . . ?
C1 C2 H2A 121.8 . . ?
C3 C2 H2A 121.8 . . ?
N2 C3 C2 123.75(13) . . ?
N2 C3 C1 121.48(13) . 4_556 ?
C2 C3 C1 114.77(12) . 4_556 ?
C3 N2 C7 125.15(13) . . ?
C3 N2 C6 118.65(13) . . ?
C7 N2 C6 115.47(12) . . ?
N2 C6 H6A 109.5 . . ?
N2 C6 H6B 109.5 . . ?
H6A C6 H6B 109.5 . . ?
N2 C6 H6C 109.5 . . ?
H6A C6 H6C 109.5 . . ?
H6B C6 H6C 109.5 . . ?
N2 C7 H7A 109.5 . . ?
N2 C7 H7B 109.5 . . ?
H7A C7 H7B 109.5 . . ?
N2 C7 H7C 109.5 . . ?
H7A C7 H7C 109.5 . . ?
H7B C7 H7C 109.5 . . ?
C9 C8 H8A 109.5 . . ?
C9 C8 H8B 109.5 . . ?
H8A C8 H8B 109.5 . . ?
C9 C8 H8C 109.5 . . ?
H8A C8 H8C 109.5 . . ?
H8B C8 H8C 109.5 . . ?
N3 C9 C8 178.8(3) . . ?
F3 P1 F1 90.64(6) . . ?
F3 P1 F1 90.64(6) . 6_556 ?
F1 P1 F1 90.68(8) . 6_556 ?
F3 P1 F4 178.90(9) . . ?
F1 P1 F4 90.14(6) . . ?
F1 P1 F4 90.14(6) 6_556 . ?
F3 P1 F2 89.51(6) . . ?
F1 P1 F2 89.78(5) . . ?
F1 P1 F2 179.51(7) 6_556 . ?
F4 P1 F2 89.71(6) . . ?
F3 P1 F2 89.51(6) . 6_556 ?
F1 P1 F2 179.51(7) . 6_556 ?
F1 P1 F2 89.78(5) 6_556 6_556 ?
F4 P1 F2 89.71(6) . 6_556 ?
F2 P1 F2 89.76(8) . 6_556 ?
F7 P2 F7 87.9(14) . 4_556 ?
F7 P2 F6'' 72.6(7) . . ?
F7 P2 F6'' 160.3(10) 4_556 . ?
F7 P2 F6'' 160.3(10) . 4_556 ?
F7 P2 F6'' 72.6(7) 4_556 4_556 ?
F6'' P2 F6'' 127.0(11) . 4_556 ?
F7 P2 F6 89.9(4) . . ?
F7 P2 F6 177.7(11) 4_556 . ?
F6'' P2 F6 17.6(6) . . ?
F6'' P2 F6 109.6(9) 4_556 . ?
F7 P2 F6 177.7(11) . 4_556 ?
F7 P2 F6 89.9(4) 4_556 4_556 ?
F6'' P2 F6 109.6(9) . 4_556 ?
F6'' P2 F6 17.6(6) 4_556 4_556 ?
F6 P2 F6 92.3(10) . 4_556 ?
F7 P2 F7'' 69.1(9) . 4_556 ?
F7 P2 F7'' 19.3(8) 4_556 4_556 ?
F6'' P2 F7'' 141.6(10) . 4_556 ?
F6'' P2 F7'' 91.3(5) 4_556 4_556 ?
F6 P2 F7'' 158.5(7) . 4_556 ?
F6 P2 F7'' 108.8(6) 4_556 4_556 ?
F7 P2 F7'' 19.3(8) . . ?
F7 P2 F7'' 69.1(9) 4_556 . ?
F6'' P2 F7'' 91.3(5) . . ?
F6'' P2 F7'' 141.6(10) 4_556 . ?
F6 P2 F7'' 108.8(6) . . ?
F6 P2 F7'' 158.5(7) 4_556 . ?
F7'' P2 F7'' 50.7(10) 4_556 . ?
F7 P2 F5 92.3(5) . 4_556 ?
F7 P2 F5 88.7(5) 4_556 4_556 ?
F6'' P2 F5 94.6(4) . 4_556 ?
F6'' P2 F5 84.7(4) 4_556 4_556 ?
F6 P2 F5 90.7(4) . 4_556 ?
F6 P2 F5 88.3(4) 4_556 4_556 ?
F7'' P2 F5 85.7(4) 4_556 4_556 ?
F7'' P2 F5 95.6(4) . 4_556 ?
F7 P2 F5 88.7(5) . . ?
F7 P2 F5 92.3(5) 4_556 . ?
F6'' P2 F5 84.7(4) . . ?
F6'' P2 F5 94.6(4) 4_556 . ?
F6 P2 F5 88.3(4) . . ?
F6 P2 F5 90.7(4) 4_556 . ?
F7'' P2 F5 95.6(4) 4_556 . ?
F7'' P2 F5 85.7(4) . . ?
F5 P2 F5 178.53(12) 4_556 . ?
F7 P2 F6' 164.4(8) . 4_556 ?
F7 P2 F6' 106.6(7) 4_556 4_556 ?
F6'' P2 F6' 92.6(5) . 4_556 ?
F6'' P2 F6' 35.0(8) 4_556 4_556 ?
F6 P2 F6' 75.7(7) . 4_556 ?
F6 P2 F6' 17.4(5) 4_556 4_556 ?
F7'' P2 F6' 125.7(7) 4_556 4_556 ?
F7'' P2 F6' 169.8(5) . 4_556 ?
F5 P2 F6' 93.5(4) 4_556 4_556 ?
F5 P2 F6' 85.2(4) . 4_556 ?
F7 P2 F6' 106.6(7) . . ?
F7 P2 F6' 164.4(8) 4_556 . ?
F6'' P2 F6' 35.0(8) . . ?
F6'' P2 F6' 92.6(5) 4_556 . ?
F6 P2 F6' 17.4(5) . . ?
F6 P2 F6' 75.7(7) 4_556 . ?
F7'' P2 F6' 169.8(5) 4_556 . ?
F7'' P2 F6' 125.7(8) . . ?
F5 P2 F6' 85.2(4) 4_556 . ?
F5 P2 F6' 93.5(4) . . ?
F6' P2 F6' 59.6(8) 4_556 . ?
F6' F6' P2 60.2(4) 4_556 . ?
F7'' F7'' P2 64.6(5) 4_556 . ?

loop_
_geom_bond_atom_site_label_1
_geom_bond_atom_site_label_2
_geom_bond_distance
_geom_bond_site_symmetry_2
_geom_bond_publ_flag
C5 N1 1.4673(19) . ?
C5 H5A 0.9800 . ?
C5 H5B 0.9800 . ?
C5 H5C 0.9800 . ?
C4 N1 1.4686(19) . ?
C4 H4A 0.9800 . ?
C4 H4B 0.9800 . ?
C4 H4C 0.9800 . ?
N1 C1 1.3219(19) . ?
C1 C2 1.398(2) . ?
C1 C3 1.508(2) 4_556 ?
C2 C3 1.406(2) . ?
C2 H2A 0.9500 . ?
C3 N2 1.3192(19) . ?
C3 C1 1.508(2) 4_556 ?
N2 C7 1.4678(19) . ?
N2 C6 1.4705(19) . ?
C6 H6A 0.9800 . ?
C6 H6B 0.9800 . ?
C6 H6C 0.9800 . ?
C7 H7A 0.9800 . ?
C7 H7B 0.9800 . ?
C7 H7C 0.9800 . ?
C8 C9 1.447(4) . ?
C8 H8A 0.9800 . ?
C8 H8B 0.9800 . ?
C8 H8C 0.9800 . ?
C9 N3 1.149(4) . ?
P1 F3 1.5963(14) . ?
P1 F1 1.5977(10) . ?
P1 F1 1.5977(10) 6_556 ?
P1 F4 1.5980(14) . ?
P1 F2 1.6126(10) . ?
P1 F2 1.6127(10) 6_556 ?
P2 F7 1.565(7) . ?
P2 F7 1.565(7) 4_556 ?
P2 F6'' 1.578(10) . ?
P2 F6'' 1.578(9) 4_556 ?
P2 F6 1.582(7) . ?
P2 F6 1.582(7) 4_556 ?
P2 F7'' 1.587(9) 4_556 ?
P2 F7'' 1.587(9) . ?
P2 F5 1.6026(16) 4_556 ?
P2 F5 1.6026(16) . ?
P2 F6' 1.613(7) 4_556 ?
P2 F6' 1.613(7) . ?
F6' F6' 1.60(2) 4_556 ?
F7'' F7'' 1.36(3) 4_556 ?

loop_
_geom_torsion_atom_site_label_1
_geom_torsion_atom_site_label_2
_geom_torsion_atom_site_label_3
_geom_torsion_atom_site_label_4
_geom_torsion
_geom_torsion_site_symmetry_1
_geom_torsion_site_symmetry_2
_geom_torsion_site_symmetry_3
_geom_torsion_site_symmetry_4
_geom_torsion_publ_flag
C5 N1 C1 C2 -2.4(2) . . . . ?
C4 N1 C1 C2 163.36(14) . . . . ?
C5 N1 C1 C3 177.09(13) . . . 4_556 ?
C4 N1 C1 C3 -17.2(2) . . . 4_556 ?
N1 C1 C2 C3 -158.07(14) . . . . ?
C3 C1 C2 C3 22.41(17) 4_556 . . . ?
C1 C2 C3 N2 -156.51(14) . . . . ?
C1 C2 C3 C1 23.51(17) . . . 4_556 ?
C2 C3 N2 C7 169.59(14) . . . . ?
C1 C3 N2 C7 -10.4(2) 4_556 . . . ?
C2 C3 N2 C6 -0.2(2) . . . . ?
C1 C3 N2 C6 179.81(13) 4_556 . . . ?
F7 P2 F6' F6' 172.1(8) . . . 4_556 ?
F7 P2 F6' F6' -30(4) 4_556 . . 4_556 ?
F6'' P2 F6' F6' 157.9(17) . . . 4_556 ?
F6'' P2 F6' F6' -12.5(10) 4_556 . . 4_556 ?
F6 P2 F6' F6' 155(3) . . . 4_556 ?
F6 P2 F6' F6' -7.4(9) 4_556 . . 4_556 ?
F7'' P2 F6' F6' -124(3) 4_556 . . 4_556 ?
F7'' P2 F6' F6' 169.6(6) . . . 4_556 ?
F5 P2 F6' F6' -96.9(7) 4_556 . . 4_556 ?
F5 P2 F6' F6' 82.3(7) . . . 4_556 ?
F7 P2 F7'' F7'' 161(3) . . . 4_556 ?
F7 P2 F7'' F7'' -6.7(10) 4_556 . . 4_556 ?
F6'' P2 F7'' F7'' 174.6(8) . . . 4_556 ?
F6'' P2 F7'' F7'' -8.7(13) 4_556 . . 4_556 ?
F6 P2 F7'' F7'' 172.4(7) . . . 4_556 ?
F6 P2 F7'' F7'' -20(2) 4_556 . . 4_556 ?
F5 P2 F7'' F7'' 79.8(7) 4_556 . . 4_556 ?
F5 P2 F7'' F7'' -100.8(7) . . . 4_556 ?
F6' P2 F7'' F7'' -73(3) 4_556 . . 4_556 ?
F6' P2 F7'' F7'' 167.9(7) . . . 4_556 ?
